data_4300368
_journal_name_full 'Inorganic Chemistry'
_journal_paper_doi 10.1021/ic050841c
_journal_year 2006
_chemical_formula_moiety 'C60 H52 Cu N4 O2, C H2 Cl2'
_chemical_formula_sum 'C61 H54 Cl2 Cu N4 O2'
_chemical_formula_weight 1009.52
_space_group_IT_number 2
_space_group_name_Hall '-P 1'
_space_group_name_H-M_alt 'P -1'
_symmetry_cell_setting triclinic
_symmetry_space_group_name_Hall '-P 1'
_symmetry_space_group_name_H-M 'P -1'
_cell_angle_alpha 86.078(8)
_cell_angle_beta 82.261(7)
_cell_angle_gamma 64.438(9)
_cell_formula_units_Z 2
_cell_length_a 12.989(3)
_cell_length_b 14.384(3)
_cell_length_c 14.553(3)
_cell_measurement_temperature 105
_cell_volume 2430.4(9)
_diffrn_ambient_temperature 105
_exptl_crystal_density_diffrn 1.380
_cod_depositor_comments
;
The following automatic conversions were performed:
'_symmetry_cell_setting' value 'Triclinic' changed to 'triclinic'
according to '/home/saulius/struct/CIF-dictionaries/cif_core.dic'
dictionary named 'cif_core.dic' version 2.4.1 from 2010-06-29.

Automatic conversion script
Id: cif_fix_enum 1527 2010-12-29 10:47:43Z saulius 
;
_cod_database_code 4300368

loop_
_symmetry_equiv_pos_as_xyz
'x, y, z'
'-x, -y, -z'

loop_
_atom_site_label
_atom_site_type_symbol
_atom_site_fract_x
_atom_site_fract_y
_atom_site_fract_z
_atom_site_U_iso_or_equiv
_atom_site_adp_type
_atom_site_occupancy
_atom_site_symmetry_multiplicity
_atom_site_calc_flag
_atom_site_refinement_flags
_atom_site_disorder_assembly
_atom_site_disorder_group
Cu1 Cu 0.56724(3) 0.34588(2) 0.29374(2) 0.01580(10) Uani 1 1 d . . .
O1 O 0.34394(16) 0.29048(14) 0.30834(15) 0.0252(5) Uani 1 1 d . . .
O2 O 0.43780(17) 0.54110(15) 0.39243(15) 0.0275(5) Uani 1 1 d . . .
N21 N 0.41930(18) 0.40516(16) 0.24759(16) 0.0175(5) Uani 1 1 d . . .
N22 N 0.62515(17) 0.40756(16) 0.19041(15) 0.0157(5) Uani 1 1 d . . .
N23 N 0.71510(18) 0.23407(16) 0.30794(15) 0.0161(5) Uani 1 1 d . . .
N24 N 0.51432(18) 0.32890(16) 0.42159(16) 0.0176(5) Uani 1 1 d . . .
C1 C 0.3314(2) 0.3757(2) 0.27549(19) 0.0189(6) Uani 1 1 d . . .
C2 C 0.2217(2) 0.4636(2) 0.25678(18) 0.0168(5) Uani 1 1 d . . .
C3 C 0.2453(2) 0.54071(19) 0.21945(18) 0.0152(5) Uani 1 1 d . . .
C4 C 0.3733(2) 0.50279(19) 0.20990(18) 0.0149(5) Uani 1 1 d . . .
C5 C 0.4391(2) 0.55089(18) 0.16722(18) 0.0145(5) Uani 1 1 d . . .
C6 C 0.5627(2) 0.50050(19) 0.15247(18) 0.0145(5) Uani 1 1 d . . .
C7 C 0.6413(2) 0.53603(19) 0.09562(18) 0.0161(5) Uani 1 1 d . . .
C8 C 0.7501(2) 0.46146(19) 0.10039(18) 0.0161(5) Uani 1 1 d . . .
C9 C 0.7406(2) 0.37787(19) 0.15825(18) 0.0148(5) Uani 1 1 d . . .
C10 C 0.8256(2) 0.28133(19) 0.17858(18) 0.0158(5) Uani 1 1 d . . .
C11 C 0.8086(2) 0.20827(19) 0.24308(18) 0.0160(5) Uani 1 1 d . . .
C12 C 0.8851(2) 0.10071(19) 0.25509(19) 0.0160(5) Uani 1 1 d . . .
C13 C 0.8385(2) 0.06469(19) 0.33164(18) 0.0160(5) Uani 1 1 d . . .
C14 C 0.7305(2) 0.14913(19) 0.36469(18) 0.0154(5) Uani 1 1 d . . .
C15 C 0.6514(2) 0.15097(19) 0.44237(18) 0.0157(5) Uani 1 1 d . . .
C16 C 0.5492(2) 0.2372(2) 0.47077(18) 0.0160(5) Uani 1 1 d . . .
C17 C 0.4703(2) 0.2527(2) 0.55609(19) 0.0173(5) Uani 1 1 d . . .
C18 C 0.3924(2) 0.3543(2) 0.55592(19) 0.0190(6) Uani 1 1 d . . .
C19 C 0.4218(2) 0.3997(2) 0.4717(2) 0.0204(6) Uani 1 1 d . . .
C20 C 0.3766(2) 0.5081(2) 0.44078(19) 0.0188(6) Uani 1 1 d . . .
C21 C 0.1061(2) 0.4617(2) 0.2709(2) 0.0214(6) Uani 1 1 d . . .
H21A H 0.0787 0.4648 0.3380 0.026 Uiso 1 1 calc R . .
H21B H 0.1122 0.3967 0.2466 0.026 Uiso 1 1 calc R . .
C22 C 0.0207(2) 0.5535(2) 0.2206(2) 0.0261(6) Uani 1 1 d . . .
H22A H 0.0330 0.5386 0.1535 0.031 Uiso 1 1 calc R . .
H22B H -0.0585 0.5640 0.2445 0.031 Uiso 1 1 calc R . .
C23 C 0.0344(2) 0.6513(2) 0.2340(2) 0.0261(7) Uani 1 1 d . . .
H23A H 0.0229 0.6656 0.3011 0.031 Uiso 1 1 calc R . .
H23B H -0.0254 0.7099 0.2041 0.031 Uiso 1 1 calc R . .
C24 C 0.1538(2) 0.6424(2) 0.1926(2) 0.0208(6) Uani 1 1 d . . .
H24A H 0.1576 0.6484 0.1242 0.025 Uiso 1 1 calc R . .
H24B H 0.1668 0.6992 0.2156 0.025 Uiso 1 1 calc R . .
C25 C 0.6152(2) 0.6331(2) 0.03828(19) 0.0188(6) Uani 1 1 d . . .
H25A H 0.5871 0.6929 0.0798 0.023 Uiso 1 1 calc R . .
H25B H 0.5537 0.6434 -0.0002 0.023 Uiso 1 1 calc R . .
C26 C 0.7224(2) 0.6271(2) -0.02473(19) 0.0211(6) Uani 1 1 d . . .
H26A H 0.7359 0.5828 -0.0784 0.025 Uiso 1 1 calc R . .
H26B H 0.7094 0.6969 -0.0487 0.025 Uiso 1 1 calc R . .
C27 C 0.8284(2) 0.5835(2) 0.02674(19) 0.0196(6) Uani 1 1 d . . .
H27A H 0.8144 0.6262 0.0817 0.024 Uiso 1 1 calc R . .
H27B H 0.8945 0.5859 -0.0143 0.024 Uiso 1 1 calc R . .
C28 C 0.8566(2) 0.4723(2) 0.05759(19) 0.0190(6) Uani 1 1 d . . .
H28A H 0.8920 0.4264 0.0034 0.023 Uiso 1 1 calc R . .
H28B H 0.9128 0.4507 0.1033 0.023 Uiso 1 1 calc R . .
C29 C 0.9880(2) 0.0317(2) 0.1907(2) 0.0213(6) Uani 1 1 d . . .
H29A H 1.0558 0.0434 0.1991 0.026 Uiso 1 1 calc R . .
H29B H 0.9721 0.0484 0.1255 0.026 Uiso 1 1 calc R . .
C30 C 1.0129(2) -0.0809(2) 0.2118(2) 0.0242(6) Uani 1 1 d . . .
H30A H 0.9531 -0.0964 0.1898 0.029 Uiso 1 1 calc R . .
H30B H 1.0882 -0.1262 0.1787 0.029 Uiso 1 1 calc R . .
C31 C 1.0143(2) -0.1021(2) 0.3154(2) 0.0231(6) Uani 1 1 d . . .
H31A H 1.0679 -0.0794 0.3387 0.028 Uiso 1 1 calc R . .
H31B H 1.0420 -0.1771 0.3275 0.028 Uiso 1 1 calc R . .
C32 C 0.8941(2) -0.0452(2) 0.36674(19) 0.0202(6) Uani 1 1 d . . .
H32A H 0.8463 -0.0811 0.3574 0.024 Uiso 1 1 calc R . .
H32B H 0.8992 -0.0454 0.4340 0.024 Uiso 1 1 calc R . .
C33 C 0.4685(2) 0.1795(2) 0.63454(19) 0.0218(6) Uani 1 1 d . . .
H33A H 0.5334 0.1646 0.6706 0.026 Uiso 1 1 calc R . .
H33B H 0.4779 0.1138 0.6092 0.026 Uiso 1 1 calc R . .
C34 C 0.3553(2) 0.2261(2) 0.6982(2) 0.0285(7) Uani 1 1 d . . .
H34A H 0.2926 0.2253 0.6669 0.034 Uiso 1 1 calc R . .
H34B H 0.3612 0.1842 0.7558 0.034 Uiso 1 1 calc R . .
C35 C 0.3275(3) 0.3360(2) 0.7221(2) 0.0290(7) Uani 1 1 d . . .
H35A H 0.3933 0.3374 0.7484 0.035 Uiso 1 1 calc R . .
H35B H 0.2598 0.3621 0.7696 0.035 Uiso 1 1 calc R . .
C36 C 0.3027(2) 0.4057(2) 0.6362(2) 0.0259(6) Uani 1 1 d . . .
H36A H 0.2256 0.4199 0.6200 0.031 Uiso 1 1 calc R . .
H36B H 0.3031 0.4721 0.6494 0.031 Uiso 1 1 calc R . .
C37 C 0.3824(2) 0.66065(19) 0.13450(19) 0.0157(5) Uani 1 1 d . . .
C38 C 0.3455(2) 0.6865(2) 0.04664(19) 0.0188(6) Uani 1 1 d . . .
H38 H 0.3508 0.6339 0.0076 0.023 Uiso 1 1 calc R . .
C39 C 0.3010(2) 0.7885(2) 0.0156(2) 0.0238(6) Uani 1 1 d . . .
H39 H 0.2756 0.8053 -0.0442 0.029 Uiso 1 1 calc R . .
C40 C 0.2937(2) 0.8654(2) 0.0719(2) 0.0273(7) Uani 1 1 d . . .
H40 H 0.2658 0.9348 0.0501 0.033 Uiso 1 1 calc R . .
C41 C 0.3272(2) 0.8412(2) 0.1596(2) 0.0256(7) Uani 1 1 d . . .
H41 H 0.3202 0.8944 0.1987 0.031 Uiso 1 1 calc R . .
C42 C 0.3711(2) 0.7397(2) 0.1915(2) 0.0194(6) Uani 1 1 d . . .
H42 H 0.3935 0.7239 0.2523 0.023 Uiso 1 1 calc R . .
C43 C 0.9459(2) 0.24925(19) 0.13165(19) 0.0168(5) Uani 1 1 d . . .
C44 C 1.0334(2) 0.2401(2) 0.18321(19) 0.0185(6) Uani 1 1 d . . .
H44 H 1.0154 0.2596 0.2465 0.022 Uiso 1 1 calc R . .
C45 C 1.1465(2) 0.2025(2) 0.1421(2) 0.0218(6) Uani 1 1 d . . .
H45 H 1.2056 0.1965 0.1773 0.026 Uiso 1 1 calc R . .
C46 C 1.1734(2) 0.1737(2) 0.0497(2) 0.0214(6) Uani 1 1 d . . .
H46 H 1.2509 0.1475 0.0219 0.026 Uiso 1 1 calc R . .
C47 C 1.0872(2) 0.1833(2) -0.0019(2) 0.0217(6) Uani 1 1 d . . .
H47 H 1.1055 0.1635 -0.0651 0.026 Uiso 1 1 calc R . .
C48 C 0.9737(2) 0.2218(2) 0.03872(19) 0.0192(6) Uani 1 1 d . . .
H48 H 0.9146 0.2295 0.0027 0.023 Uiso 1 1 calc R . .
C49 C 0.6821(2) 0.0571(2) 0.50267(18) 0.0166(5) Uani 1 1 d . . .
C50 C 0.7428(2) 0.0459(2) 0.57785(19) 0.0198(6) Uani 1 1 d . . .
H50 H 0.7667 0.0973 0.5895 0.024 Uiso 1 1 calc R . .
C51 C 0.7685(2) -0.0402(2) 0.6360(2) 0.0231(6) Uani 1 1 d . . .
H51 H 0.8114 -0.0481 0.6863 0.028 Uiso 1 1 calc R . .
C52 C 0.7318(2) -0.1144(2) 0.6207(2) 0.0243(6) Uani 1 1 d . . .
H52 H 0.7477 -0.1723 0.6613 0.029 Uiso 1 1 calc R . .
C53 C 0.6714(2) -0.1040(2) 0.5458(2) 0.0237(6) Uani 1 1 d . . .
H53 H 0.6466 -0.1550 0.5350 0.028 Uiso 1 1 calc R . .
C54 C 0.6475(2) -0.0191(2) 0.48664(19) 0.0195(6) Uani 1 1 d . . .
H54 H 0.6072 -0.0129 0.4350 0.023 Uiso 1 1 calc R . .
C55 C 0.2541(2) 0.5793(2) 0.47312(19) 0.0211(6) Uani 1 1 d . . .
C56 C 0.2263(3) 0.6805(2) 0.4956(2) 0.0278(7) Uani 1 1 d . . .
H56 H 0.2850 0.7038 0.4917 0.033 Uiso 1 1 calc R . .
C57 C 0.1143(3) 0.7471(2) 0.5234(2) 0.0332(7) Uani 1 1 d . . .
H57 H 0.0963 0.8153 0.5409 0.040 Uiso 1 1 calc R . .
C58 C 0.0273(3) 0.7149(2) 0.5261(2) 0.0317(7) Uani 1 1 d . . .
H58 H -0.0501 0.7615 0.5443 0.038 Uiso 1 1 calc R . .
C59 C 0.0536(2) 0.6147(2) 0.5022(2) 0.0273(7) Uani 1 1 d . . .
H59 H -0.0061 0.5931 0.5029 0.033 Uiso 1 1 calc R . .
C60 C 0.1671(2) 0.5460(2) 0.4771(2) 0.0239(6) Uani 1 1 d . . .
H60 H 0.1856 0.4767 0.4627 0.029 Uiso 1 1 calc R . .
Cl1S Cl 0.66789(9) 0.03887(9) 0.18786(8) 0.0598(3) Uani 1 1 d . . .
Cl2S Cl 0.46540(11) 0.03518(13) 0.13015(12) 0.1006(6) Uani 1 1 d . . .
C1S C 0.5251(4) 0.1121(4) 0.1681(4) 0.0706(14) Uani 1 1 d . . .
H1S1 H 0.5212 0.1659 0.1208 0.085 Uiso 1 1 calc R . .
H1S2 H 0.4797 0.1468 0.2262 0.085 Uiso 1 1 calc R . .

loop_
_atom_site_aniso_label
_atom_site_aniso_U_11
_atom_site_aniso_U_22
_atom_site_aniso_U_33
_atom_site_aniso_U_23
_atom_site_aniso_U_13
_atom_site_aniso_U_12
Cu1 0.00980(16) 0.01345(16) 0.02137(19) 0.00149(12) 0.00040(12) -0.00324(12)
O1 0.0215(10) 0.0158(10) 0.0380(12) 0.0048(8) -0.0027(9) -0.0086(8)
O2 0.0260(11) 0.0232(10) 0.0327(12) -0.0021(9) 0.0022(9) -0.0112(9)
N21 0.0118(10) 0.0142(11) 0.0260(13) 0.0019(9) -0.0006(9) -0.0060(9)
N22 0.0102(10) 0.0162(11) 0.0203(12) -0.0007(9) 0.0004(8) -0.0057(9)
N23 0.0129(10) 0.0137(10) 0.0193(12) 0.0003(9) 0.0000(9) -0.0038(9)
N24 0.0124(10) 0.0160(11) 0.0218(12) -0.0014(9) 0.0005(9) -0.0041(9)
C1 0.0142(13) 0.0202(13) 0.0229(15) -0.0025(11) -0.0002(10) -0.0081(11)
C2 0.0126(12) 0.0182(13) 0.0186(14) -0.0023(10) -0.0011(10) -0.0057(10)
C3 0.0111(12) 0.0174(12) 0.0157(13) -0.0027(10) -0.0013(9) -0.0046(10)
C4 0.0129(12) 0.0143(12) 0.0178(13) -0.0034(10) -0.0017(10) -0.0057(10)
C5 0.0135(12) 0.0125(12) 0.0168(13) -0.0029(10) -0.0014(10) -0.0046(10)
C6 0.0142(12) 0.0144(12) 0.0155(13) -0.0011(10) -0.0018(10) -0.0067(10)
C7 0.0158(12) 0.0151(12) 0.0185(14) -0.0035(10) -0.0015(10) -0.0072(10)
C8 0.0150(12) 0.0164(12) 0.0185(14) -0.0033(10) -0.0001(10) -0.0081(10)
C9 0.0105(11) 0.0161(12) 0.0175(13) -0.0020(10) 0.0000(10) -0.0057(10)
C10 0.0128(12) 0.0178(13) 0.0169(13) -0.0025(10) -0.0007(10) -0.0066(10)
C11 0.0106(12) 0.0176(13) 0.0190(14) -0.0016(10) -0.0023(10) -0.0051(10)
C12 0.0128(12) 0.0149(12) 0.0205(14) -0.0007(10) -0.0041(10) -0.0054(10)
C13 0.0127(12) 0.0155(12) 0.0193(14) -0.0006(10) -0.0020(10) -0.0055(10)
C14 0.0124(12) 0.0135(12) 0.0185(13) 0.0009(10) -0.0018(10) -0.0040(10)
C15 0.0159(12) 0.0163(12) 0.0157(13) -0.0005(10) -0.0051(10) -0.0066(10)
C16 0.0144(12) 0.0177(13) 0.0168(13) 0.0002(10) -0.0019(10) -0.0078(11)
C17 0.0145(12) 0.0190(13) 0.0202(14) -0.0032(11) -0.0016(10) -0.0083(11)
C18 0.0148(13) 0.0237(14) 0.0204(14) -0.0036(11) -0.0003(10) -0.0100(11)
C19 0.0129(12) 0.0214(14) 0.0269(16) -0.0053(11) 0.0008(11) -0.0074(11)
C20 0.0155(13) 0.0184(13) 0.0227(15) -0.0023(11) 0.0006(11) -0.0078(11)
C21 0.0150(13) 0.0246(14) 0.0245(15) 0.0002(11) -0.0009(11) -0.0089(11)
C22 0.0154(13) 0.0345(16) 0.0281(16) 0.0030(13) -0.0031(11) -0.0108(12)
C23 0.0133(13) 0.0263(15) 0.0318(17) 0.0049(12) -0.0014(11) -0.0031(12)
C24 0.0122(12) 0.0200(14) 0.0274(16) 0.0024(11) -0.0035(11) -0.0044(11)
C25 0.0158(13) 0.0188(13) 0.0210(14) 0.0032(11) 0.0008(10) -0.0078(11)
C26 0.0196(13) 0.0216(14) 0.0222(15) 0.0017(11) 0.0011(11) -0.0100(12)
C27 0.0176(13) 0.0215(14) 0.0209(15) 0.0004(11) 0.0035(11) -0.0111(11)
C28 0.0139(12) 0.0200(13) 0.0222(15) -0.0008(11) 0.0007(10) -0.0072(11)
C29 0.0150(13) 0.0189(13) 0.0246(15) -0.0014(11) 0.0024(11) -0.0035(11)
C30 0.0208(14) 0.0165(13) 0.0285(16) -0.0036(11) 0.0030(12) -0.0028(11)
C31 0.0173(13) 0.0166(13) 0.0291(16) -0.0001(11) -0.0021(11) -0.0017(11)
C32 0.0179(13) 0.0166(13) 0.0211(15) 0.0024(11) -0.0013(11) -0.0033(11)
C33 0.0218(14) 0.0258(14) 0.0176(14) -0.0012(11) -0.0005(11) -0.0102(12)
C34 0.0235(15) 0.0357(17) 0.0226(16) 0.0051(13) 0.0025(12) -0.0113(13)
C35 0.0222(15) 0.0376(17) 0.0185(15) -0.0055(13) 0.0022(12) -0.0053(13)
C36 0.0199(14) 0.0273(15) 0.0250(16) -0.0075(12) 0.0042(12) -0.0057(12)
C37 0.0115(12) 0.0145(12) 0.0224(14) 0.0008(10) -0.0023(10) -0.0068(10)
C38 0.0167(13) 0.0177(13) 0.0237(15) -0.0007(11) -0.0031(11) -0.0086(11)
C39 0.0168(13) 0.0245(14) 0.0312(17) 0.0082(12) -0.0092(12) -0.0091(12)
C40 0.0189(14) 0.0138(13) 0.0446(19) 0.0056(12) -0.0046(13) -0.0033(11)
C41 0.0214(14) 0.0143(13) 0.0397(19) -0.0056(12) -0.0011(13) -0.0062(12)
C42 0.0148(13) 0.0196(13) 0.0228(15) -0.0046(11) -0.0012(11) -0.0061(11)
C43 0.0129(12) 0.0133(12) 0.0218(14) 0.0017(10) -0.0011(10) -0.0037(10)
C44 0.0166(13) 0.0183(13) 0.0207(14) 0.0014(11) -0.0022(10) -0.0077(11)
C45 0.0151(13) 0.0227(14) 0.0280(16) 0.0031(12) -0.0044(11) -0.0085(11)
C46 0.0134(12) 0.0187(13) 0.0286(16) 0.0017(11) 0.0032(11) -0.0053(11)
C47 0.0205(14) 0.0204(14) 0.0209(15) -0.0012(11) 0.0026(11) -0.0071(12)
C48 0.0160(13) 0.0180(13) 0.0217(15) 0.0021(11) -0.0026(11) -0.0057(11)
C49 0.0123(12) 0.0177(13) 0.0160(13) -0.0012(10) 0.0003(10) -0.0032(10)
C50 0.0189(13) 0.0204(13) 0.0202(14) -0.0031(11) -0.0036(11) -0.0075(11)
C51 0.0224(14) 0.0242(14) 0.0192(15) 0.0004(11) -0.0059(11) -0.0056(12)
C52 0.0256(15) 0.0196(14) 0.0254(16) 0.0058(11) -0.0042(12) -0.0079(12)
C53 0.0247(15) 0.0195(14) 0.0299(16) 0.0008(12) -0.0042(12) -0.0122(12)
C54 0.0174(13) 0.0208(13) 0.0194(14) -0.0006(11) -0.0041(11) -0.0068(11)
C55 0.0199(14) 0.0193(13) 0.0209(15) -0.0007(11) -0.0004(11) -0.0060(11)
C56 0.0265(15) 0.0234(15) 0.0339(18) -0.0013(13) -0.0070(13) -0.0097(13)
C57 0.0333(18) 0.0252(16) 0.0360(19) -0.0061(13) -0.0066(14) -0.0061(14)
C58 0.0211(15) 0.0316(17) 0.0299(17) -0.0028(13) 0.0007(12) -0.0002(13)
C59 0.0186(14) 0.0339(17) 0.0266(16) 0.0020(13) -0.0023(12) -0.0091(13)
C60 0.0237(15) 0.0243(14) 0.0218(15) -0.0008(12) -0.0025(12) -0.0084(12)
Cl1S 0.0526(6) 0.0751(7) 0.0642(7) 0.0080(6) -0.0251(5) -0.0351(6)
Cl2S 0.0471(7) 0.1279(13) 0.1275(13) -0.0356(10) -0.0311(8) -0.0271(8)
C1S 0.046(3) 0.055(3) 0.098(4) -0.016(3) 0.005(2) -0.012(2)

loop_
_geom_bond_atom_site_label_1
_geom_bond_atom_site_label_2
_geom_bond_distance
_geom_bond_site_symmetry_2
_geom_bond_publ_flag
Cu1 N22 1.924(2) . ?
Cu1 N23 1.927(2) . ?
Cu1 N21 1.930(2) . ?
Cu1 N24 1.932(2) . ?
O1 C1 1.236(3) . ?
O2 C20 1.217(3) . ?
N21 C4 1.374(3) . ?
N21 C1 1.384(3) . ?
N22 C6 1.354(3) . ?
N22 C9 1.391(3) . ?
N23 C11 1.361(3) . ?
N23 C14 1.382(3) . ?
N24 C19 1.350(3) . ?
N24 C16 1.378(3) . ?
C1 C2 1.485(4) . ?
C2 C3 1.336(4) . ?
C2 C21 1.500(4) . ?
C3 C4 1.499(3) . ?
C3 C24 1.501(3) . ?
C4 C5 1.380(4) . ?
C5 C6 1.440(3) . ?
C5 C37 1.500(3) . ?
C6 C7 1.467(4) . ?
C7 C8 1.364(4) . ?
C7 C25 1.506(4) . ?
C8 C9 1.460(4) . ?
C8 C28 1.505(4) . ?
C9 C10 1.394(4) . ?
C10 C11 1.430(4) . ?
C10 C43 1.501(3) . ?
C11 C12 1.447(3) . ?
C12 C13 1.374(4) . ?
C12 C29 1.514(4) . ?
C13 C14 1.450(3) . ?
C13 C32 1.511(4) . ?
C14 C15 1.415(4) . ?
C15 C16 1.405(4) . ?
C15 C49 1.489(4) . ?
C16 C17 1.463(4) . ?
C17 C18 1.372(4) . ?
C17 C33 1.504(4) . ?
C18 C19 1.434(4) . ?
C18 C36 1.509(4) . ?
C19 C20 1.472(4) . ?
C20 C55 1.503(4) . ?
C21 C22 1.527(4) . ?
C21 H21A 0.9900 . ?
C21 H21B 0.9900 . ?
C22 C23 1.520(4) . ?
C22 H22A 0.9900 . ?
C22 H22B 0.9900 . ?
C23 C24 1.540(4) . ?
C23 H23A 0.9900 . ?
C23 H23B 0.9900 . ?
C24 H24A 0.9900 . ?
C24 H24B 0.9900 . ?
C25 C26 1.534(4) . ?
C25 H25A 0.9900 . ?
C25 H25B 0.9900 . ?
C26 C27 1.522(4) . ?
C26 H26A 0.9900 . ?
C26 H26B 0.9900 . ?
C27 C28 1.528(4) . ?
C27 H27A 0.9900 . ?
C27 H27B 0.9900 . ?
C28 H28A 0.9900 . ?
C28 H28B 0.9900 . ?
C29 C30 1.526(4) . ?
C29 H29A 0.9900 . ?
C29 H29B 0.9900 . ?
C30 C31 1.519(4) . ?
C30 H30A 0.9900 . ?
C30 H30B 0.9900 . ?
C31 C32 1.527(4) . ?
C31 H31A 0.9900 . ?
C31 H31B 0.9900 . ?
C32 H32A 0.9900 . ?
C32 H32B 0.9900 . ?
C33 C34 1.529(4) . ?
C33 H33A 0.9900 . ?
C33 H33B 0.9900 . ?
C34 C35 1.517(4) . ?
C34 H34A 0.9900 . ?
C34 H34B 0.9900 . ?
C35 C36 1.526(4) . ?
C35 H35A 0.9900 . ?
C35 H35B 0.9900 . ?
C36 H36A 0.9900 . ?
C36 H36B 0.9900 . ?
C37 C38 1.396(4) . ?
C37 C42 1.398(4) . ?
C38 C39 1.392(4) . ?
C38 H38 0.9500 . ?
C39 C40 1.385(4) . ?
C39 H39 0.9500 . ?
C40 C41 1.378(4) . ?
C40 H40 0.9500 . ?
C41 C42 1.391(4) . ?
C41 H41 0.9500 . ?
C42 H42 0.9500 . ?
C43 C48 1.391(4) . ?
C43 C44 1.400(4) . ?
C44 C45 1.390(4) . ?
C44 H44 0.9500 . ?
C45 C46 1.388(4) . ?
C45 H45 0.9500 . ?
C46 C47 1.385(4) . ?
C46 H46 0.9500 . ?
C47 C48 1.391(4) . ?
C47 H47 0.9500 . ?
C48 H48 0.9500 . ?
C49 C50 1.394(4) . ?
C49 C54 1.396(4) . ?
C50 C51 1.391(4) . ?
C50 H50 0.9500 . ?
C51 C52 1.385(4) . ?
C51 H51 0.9500 . ?
C52 C53 1.390(4) . ?
C52 H52 0.9500 . ?
C53 C54 1.389(4) . ?
C53 H53 0.9500 . ?
C54 H54 0.9500 . ?
C55 C56 1.391(4) . ?
C55 C60 1.399(4) . ?
C56 C57 1.374(4) . ?
C56 H56 0.9500 . ?
C57 C58 1.389(5) . ?
C57 H57 0.9500 . ?
C58 C59 1.388(4) . ?
C58 H58 0.9500 . ?
C59 C60 1.390(4) . ?
C59 H59 0.9500 . ?
C60 H60 0.9500 . ?
Cl1S C1S 1.746(5) . ?
Cl2S C1S 1.752(5) . ?
C1S H1S1 0.9900 . ?
C1S H1S2 0.9900 . ?
